data_7108197
loop_
_publ_author_name
'Musabbir A. Saeed'
'Avijit Pramanik'
'Bryan M. Wong'
'Syed Ataul Haque'
'Douglas R. Powell'
'Dillip Kumar Chand'
'Md. Alamgir Hossain'

_publ_section_title
;
 Self-assembly of ordered water tetramers in an encapsulated
 [Br(H2O)12]^-^ complex
;
_journal_name_full Chem.Commun.
_journal_page_first 8631
_journal_paper_doi 10.1039/c2cc30767g
_journal_volume 48
_journal_year 2012
_chemical_formula_moiety 'C30 H54 N8 S3, 6Br, 12(H2 O)'
_chemical_formula_sum 'C30 H78 Br6 N8 O12 S3'
_chemical_formula_weight 1318.64
_space_group_IT_number 198
_symmetry_cell_setting cubic
_symmetry_space_group_name_Hall 'P 2ac 2ab 3'
_symmetry_space_group_name_H-M 'P 21 3'
_atom_sites_solution_hydrogens geom
_atom_sites_solution_primary direct
_atom_sites_solution_secondary difmap
_audit_creation_method SHELXL-97
_cell_angle_alpha 90.00
_cell_angle_beta 90.00
_cell_angle_gamma 90.00
_cell_formula_units_Z 4
_cell_length_a 17.7890(9)
_cell_length_b 17.7890(9)
_cell_length_c 17.7890(9)
_cell_measurement_reflns_used 8258
_cell_measurement_temperature 100(2)
_cell_measurement_theta_max 28.46
_cell_measurement_theta_min 2.29
_cell_volume 5629.3(5)
_computing_cell_refinement 'SMART (Bruker, 2007)'
_computing_data_collection 'SMART (Bruker, 2007)'
_computing_data_reduction 'SMART (Bruker, 2007)'
_computing_molecular_graphics 'SHELXTL (Sheldrick, 2008)'
_computing_publication_material 'SHELXTL (Sheldrick, 2008)'
_computing_structure_refinement 'SHELXTL (Sheldrick, 2008)'
_computing_structure_solution 'SHELXTL (Sheldrick, 2008)'
_diffrn_ambient_temperature 100(2)
_diffrn_measured_fraction_theta_full 0.999
_diffrn_measured_fraction_theta_max 0.999
_diffrn_measurement_device_type 'CCD Bruker APEX'
_diffrn_measurement_method '\f and \w scans'
_diffrn_radiation_monochromator graphite
_diffrn_radiation_source 'fine-focus sealed tube'
_diffrn_radiation_type MoK\a
_diffrn_radiation_wavelength 0.71073
_diffrn_reflns_av_R_equivalents 0.1045
_diffrn_reflns_av_sigmaI/netI 0.0332
_diffrn_reflns_limit_h_max 20
_diffrn_reflns_limit_h_min -20
_diffrn_reflns_limit_k_max 20
_diffrn_reflns_limit_k_min -20
_diffrn_reflns_limit_l_max 20
_diffrn_reflns_limit_l_min -20
_diffrn_reflns_number 73811
_diffrn_reflns_theta_full 24.38
_diffrn_reflns_theta_max 24.38
_diffrn_reflns_theta_min 2.29
_diffrn_standards_number 0
_exptl_absorpt_coefficient_mu 4.444
_exptl_absorpt_correction_T_max 0.2976
_exptl_absorpt_correction_T_min 0.1826
_exptl_absorpt_correction_type multi-scan
_exptl_absorpt_process_details 'SADABS (Sheldrick, 2001)'
_exptl_crystal_colour colorless
_exptl_crystal_density_diffrn 1.556
_exptl_crystal_density_method 'not measured'
_exptl_crystal_description block
_exptl_crystal_F_000 2672
_exptl_crystal_size_max 0.58
_exptl_crystal_size_mid 0.54
_exptl_crystal_size_min 0.36
_refine_diff_density_max 2.268
_refine_diff_density_min -2.225
_refine_diff_density_rms 0.318
_refine_ls_abs_structure_details 'Flack H D (1983), Acta Cryst. A39, 876-881'
_refine_ls_abs_structure_Flack 0.12(5)
_refine_ls_extinction_method none
_refine_ls_goodness_of_fit_ref 1.244
_refine_ls_hydrogen_treatment constr
_refine_ls_matrix_type full
_refine_ls_number_parameters 179
_refine_ls_number_reflns 3105
_refine_ls_number_restraints 0
_refine_ls_restrained_S_all 1.244
_refine_ls_R_factor_all 0.1269
_refine_ls_R_factor_gt 0.1191
_refine_ls_shift/su_max 0.012
_refine_ls_shift/su_mean 0.003
_refine_ls_structure_factor_coef Fsqd
_refine_ls_weighting_details 'calc w=1/[\s^2^(Fo^2^)+(0.1800P)^2^+120.0000P] where P=(Fo^2^+2Fc^2^)/3'
_refine_ls_weighting_scheme calc
_refine_ls_wR_factor_gt 0.3460
_refine_ls_wR_factor_ref 0.3510
_reflns_number_gt 2791
_reflns_number_total 3105
_reflns_threshold_expression I>2\s(I)
_cod_data_source_file c2cc30767g.txt
_cod_data_source_block 10069
_cod_depositor_comments
;
The following automatic conversions were performed:

data name '_iucr_refine_instruction_details' was replaced with
'_iucr_refine_instructions_details' as specified in the replacement
file 'data/replacement-values/replacement_tags.lst'.

Automatic conversion script
Id: cif_correct_tags 9268 2022-04-12 08:56:07Z antanas 
;
_cod_database_code 7108197

loop_
_symmetry_equiv_pos_as_xyz
'x, y, z'
'-x+1/2, -y, z+1/2'
'-x, y+1/2, -z+1/2'
'x+1/2, -y+1/2, -z'
'z, x, y'
'z+1/2, -x+1/2, -y'
'-z+1/2, -x, y+1/2'
'-z, x+1/2, -y+1/2'
'y, z, x'
'-y, z+1/2, -x+1/2'
'y+1/2, -z+1/2, -x'
'-y+1/2, -z, x+1/2'

loop_
_atom_site_label
_atom_site_type_symbol
_atom_site_fract_x
_atom_site_fract_y
_atom_site_fract_z
_atom_site_U_iso_or_equiv
_atom_site_adp_type
_atom_site_occupancy
_atom_site_symmetry_multiplicity
_atom_site_calc_flag
_atom_site_refinement_flags
Br1 Br 0.60834(15) 0.22364(16) 1.10883(17) 0.0611(9) Uani 1 1 d .
Br2 Br 0.76026(10) 0.23974(10) 0.73974(10) 0.0302(8) Uani 1 3 d S
Br3 Br 0.92847(12) 0.92847(12) 0.92847(12) 0.0386(9) Uani 1 3 d S
Br4 Br 0.9432(2) 0.4432(2) 1.0568(2) 0.0784(16) Uani 1 3 d S
S1 S 0.8879(2) 0.2597(2) 0.9236(3) 0.0250(9) Uani 1 1 d .
N1 N 0.5751(8) 0.4249(8) 0.9249(8) 0.024(5) Uani 1 3 d S
C2 C 0.5901(12) 0.4089(11) 1.0047(10) 0.033(5) Uani 1 1 d .
H2A H 0.5657 0.3605 1.0176 0.039 Uiso 1 1 calc R
H2B H 0.5656 0.4484 1.0353 0.039 Uiso 1 1 calc R
C3 C 0.6712(10) 0.4044(11) 1.0276(9) 0.026(4) Uani 1 1 d .
H3A H 0.6749 0.3992 1.0829 0.031 Uiso 1 1 calc R
H3B H 0.6975 0.4511 1.0127 0.031 Uiso 1 1 calc R
N4 N 0.7083(9) 0.3372(9) 0.9897(9) 0.027(3) Uani 1 1 d .
H4A H 0.6756 0.2971 0.9909 0.033 Uiso 1 1 calc R
H4B H 0.7172 0.3487 0.9401 0.033 Uiso 1 1 calc R
C5 C 0.7817(9) 0.3141(13) 1.0263(10) 0.031(5) Uani 1 1 d .
H5A H 0.8176 0.3565 1.0236 0.038 Uiso 1 1 calc R
H5B H 0.7725 0.3028 1.0800 0.038 Uiso 1 1 calc R
C6 C 0.8156(10) 0.2473(10) 0.9897(10) 0.024(4) Uani 1 1 d .
C7 C 0.7973(9) 0.1789(11) 0.9961(10) 0.026(4) Uani 1 1 d .
H7 H 0.7582 0.1633 1.0290 0.031 Uiso 1 1 calc R
C8 C 0.8393(11) 0.1249(10) 0.9502(9) 0.026(4) Uani 1 1 d .
H8 H 0.8324 0.0720 0.9497 0.032 Uiso 1 1 calc R
C9 C 0.8910(10) 0.1648(9) 0.9077(9) 0.020(4) Uani 1 1 d .
C10 C 0.9466(9) 0.1319(10) 0.8552(8) 0.017(3) Uani 1 1 d .
H10A H 0.9615 0.0814 0.8733 0.021 Uiso 1 1 calc R
H10B H 0.9921 0.1639 0.8540 0.021 Uiso 1 1 calc R
N11 N 0.9149(10) 0.1254(9) 0.7770(8) 0.036(4) Uani 1 1 d .
H11A H 0.8682 0.1032 0.7793 0.043 Uiso 1 1 calc R
H11B H 0.9090 0.1727 0.7570 0.043 Uiso 1 1 calc R
C12 C 0.9652(11) 0.0798(13) 0.7267(13) 0.041(5) Uani 1 1 d .
H12A H 0.9838 0.0358 0.7553 0.049 Uiso 1 1 calc R
H12B H 1.0093 0.1108 0.7127 0.049 Uiso 1 1 calc R
C13 C 0.9263(16) 0.0516(16) 0.6537(13) 0.053(6) Uani 1 1 d .
H13A H 0.9645 0.0270 0.6215 0.064 Uiso 1 1 calc R
H13B H 0.8885 0.0131 0.6674 0.064 Uiso 1 1 calc R
N14 N 0.8895(7) 0.1105(7) 0.6105(7) 0.020(5) Uani 1 3 d S
O1S O 0.6057(11) 0.1091(11) 0.9654(10) 0.061(5) Uani 1 1 d .
H1SA H 0.6067 0.1388 1.0028 0.073 Uiso 1 1 d R
H1SB H 0.5607 0.0944 0.9593 0.073 Uiso 1 1 d R
O2S O 0.7849(11) 0.0380(9) 0.7700(9) 0.050(4) Uani 1 1 d .
H2SA H 0.7572 0.0375 0.8089 0.060 Uiso 1 1 d R
H2SB H 0.7792 0.0848 0.7627 0.060 Uiso 1 1 d R
O3S O 0.7651(8) 0.3845(8) 0.8539(8) 0.038(3) Uani 1 1 d .
H3SA H 0.7637 0.3470 0.8243 0.046 Uiso 1 1 d R
H3SB H 0.8036 0.4097 0.8668 0.046 Uiso 1 1 d R
O4S O 0.6952(11) 0.0125(9) 0.8947(9) 0.055(5) Uani 1 1 d .
H4SA H 0.6662 0.0431 0.9172 0.066 Uiso 1 1 d R
H4SB H 0.6733 -0.0179 0.8651 0.066 Uiso 1 1 d R

loop_
_atom_site_aniso_label
_atom_site_aniso_U_11
_atom_site_aniso_U_22
_atom_site_aniso_U_33
_atom_site_aniso_U_23
_atom_site_aniso_U_13
_atom_site_aniso_U_12
Br1 0.0496(14) 0.0620(16) 0.0716(18) 0.0156(13) 0.0282(13) -0.0003(12)
Br2 0.0302(8) 0.0302(8) 0.0302(8) -0.0022(7) 0.0022(7) 0.0022(7)
Br3 0.0386(9) 0.0386(9) 0.0386(9) 0.0005(9) 0.0005(9) 0.0005(9)
Br4 0.0784(16) 0.0784(16) 0.0784(16) 0.0023(17) 0.0023(17) -0.0023(17)
S1 0.023(2) 0.021(2) 0.031(2) 0.0034(18) -0.0005(18) -0.0006(17)
N1 0.024(5) 0.024(5) 0.024(5) 0.000(6) 0.000(6) 0.000(6)
C2 0.051(12) 0.036(11) 0.011(8) 0.001(7) 0.018(8) 0.011(9)
C3 0.027(9) 0.036(10) 0.014(8) 0.003(7) 0.005(7) 0.008(8)
N4 0.029(8) 0.028(8) 0.025(8) -0.001(6) -0.017(7) 0.002(7)
C5 0.006(7) 0.071(14) 0.017(8) -0.014(9) -0.006(7) 0.004(8)
C6 0.023(9) 0.025(9) 0.025(9) 0.010(7) -0.011(7) -0.007(7)
C7 0.013(8) 0.044(12) 0.021(9) 0.001(8) -0.004(7) 0.012(8)
C8 0.041(11) 0.026(10) 0.011(7) 0.002(7) -0.010(7) 0.009(8)
C9 0.026(8) 0.014(7) 0.021(9) 0.003(6) -0.019(7) 0.000(7)
C10 0.011(7) 0.033(9) 0.008(7) 0.003(6) 0.003(6) 0.003(6)
N11 0.049(10) 0.035(9) 0.023(8) -0.011(7) -0.019(7) 0.029(8)
C12 0.030(10) 0.043(12) 0.050(13) -0.002(10) 0.009(9) 0.032(9)
C13 0.056(15) 0.068(16) 0.036(12) -0.014(11) 0.008(11) 0.002(13)
N14 0.020(5) 0.020(5) 0.020(5) -0.006(6) 0.006(6) 0.006(6)
O1S 0.071(12) 0.062(11) 0.050(10) 0.003(9) 0.012(9) 0.003(10)
O2S 0.079(12) 0.040(8) 0.032(8) 0.005(7) 0.009(8) 0.000(8)
O3S 0.046(8) 0.031(7) 0.038(7) -0.004(6) -0.009(6) 0.013(7)
O4S 0.088(13) 0.043(9) 0.034(8) 0.000(7) -0.018(8) -0.031(9)

loop_
_atom_type_symbol
_atom_type_description
_atom_type_scat_dispersion_real
_atom_type_scat_dispersion_imag
_atom_type_scat_source
C C 0.0033 0.0016 'International Tables Vol C Tables 4.2.6.8 and 6.1.1.4'
H H 0.0000 0.0000 'International Tables Vol C Tables 4.2.6.8 and 6.1.1.4'
N N 0.0061 0.0033 'International Tables Vol C Tables 4.2.6.8 and 6.1.1.4'
O O 0.0106 0.0060 'International Tables Vol C Tables 4.2.6.8 and 6.1.1.4'
S S 0.1246 0.1234 'International Tables Vol C Tables 4.2.6.8 and 6.1.1.4'
Br Br -0.2901 2.4595 'International Tables Vol C Tables 4.2.6.8 and 6.1.1.4'

loop_
_geom_angle_atom_site_label_1
_geom_angle_atom_site_label_2
_geom_angle_atom_site_label_3
_geom_angle
_geom_angle_site_symmetry_1
_geom_angle_site_symmetry_3
C9 S1 C6 90.6(9) . .
C2 N1 C2 109.0(12) . 7_665
C2 N1 C2 109.0(12) . 10_646
C2 N1 C2 109.0(12) 7_665 10_646
N1 C2 C3 116.4(15) . .
N1 C2 H2A 108.2 . .
C3 C2 H2A 108.2 . .
N1 C2 H2B 108.2 . .
C3 C2 H2B 108.2 . .
H2A C2 H2B 107.3 . .
C2 C3 N4 109.8(15) . .
C2 C3 H3A 109.7 . .
N4 C3 H3A 109.7 . .
C2 C3 H3B 109.7 . .
N4 C3 H3B 109.7 . .
H3A C3 H3B 108.2 . .
C5 N4 C3 113.4(14) . .
C5 N4 H4A 108.9 . .
C3 N4 H4A 108.9 . .
C5 N4 H4B 108.9 . .
C3 N4 H4B 108.9 . .
H4A N4 H4B 107.7 . .
C6 C5 N4 112.3(14) . .
C6 C5 H5A 109.1 . .
N4 C5 H5A 109.1 . .
C6 C5 H5B 109.1 . .
N4 C5 H5B 109.1 . .
H5A C5 H5B 107.9 . .
C7 C6 C5 128.8(18) . .
C7 C6 S1 111.7(15) . .
C5 C6 S1 119.4(14) . .
C6 C7 C8 116.6(18) . .
C6 C7 H7 121.7 . .
C8 C7 H7 121.7 . .
C9 C8 C7 107.9(16) . .
C9 C8 H8 126.0 . .
C7 C8 H8 126.0 . .
C8 C9 C10 125.8(15) . .
C8 C9 S1 113.1(14) . .
C10 C9 S1 121.0(13) . .
C9 C10 N11 111.2(13) . .
C9 C10 H10A 109.4 . .
N11 C10 H10A 109.4 . .
C9 C10 H10B 109.4 . .
N11 C10 H10B 109.4 . .
H10A C10 H10B 108.0 . .
C12 N11 C10 111.6(14) . .
C12 N11 H11A 109.3 . .
C10 N11 H11A 109.3 . .
C12 N11 H11B 109.3 . .
C10 N11 H11B 109.3 . .
H11A N11 H11B 108.0 . .
N11 C12 C13 114.0(17) . .
N11 C12 H12A 108.8 . .
C13 C12 H12A 108.8 . .
N11 C12 H12B 108.7 . .
C13 C12 H12B 108.8 . .
H12A C12 H12B 107.6 . .
N14 C13 C12 114(2) . .
N14 C13 H13A 108.7 . .
C12 C13 H13A 108.7 . .
N14 C13 H13B 108.7 . .
C12 C13 H13B 108.7 . .
H13A C13 H13B 107.6 . .
C13 N14 C13 107.1(13) 7_665 .
C13 N14 C13 107.1(13) 7_665 10_646
C13 N14 C13 107.1(13) . 10_646
H1SA O1S H1SB 108.0 . .
H2SA O2S H2SB 93.7 . .
H3SA O3S H3SB 127.1 . .
H4SA O4S H4SB 114.9 . .

loop_
_geom_bond_atom_site_label_1
_geom_bond_atom_site_label_2
_geom_bond_distance
_geom_bond_site_symmetry_2
S1 C9 1.713(16) .
S1 C6 1.757(19) .
N1 C2 1.47(2) .
N1 C2 1.47(2) 7_665
N1 C2 1.47(2) 10_646
C2 C3 1.50(3) .
C2 H2A 0.9900 .
C2 H2B 0.9900 .
C3 N4 1.52(2) .
C3 H3A 0.9900 .
C3 H3B 0.9900 .
N4 C5 1.52(2) .
N4 H4A 0.9200 .
N4 H4B 0.9200 .
C5 C6 1.48(3) .
C5 H5A 0.9900 .
C5 H5B 0.9900 .
C6 C7 1.26(3) .
C7 C8 1.47(3) .
C7 H7 0.9500 .
C8 C9 1.39(3) .
C8 H8 0.9500 .
C9 C10 1.48(2) .
C10 N11 1.50(2) .
C10 H10A 0.9900 .
C10 H10B 0.9900 .
N11 C12 1.50(2) .
N11 H11A 0.9200 .
N11 H11B 0.9200 .
C12 C13 1.55(3) .
C12 H12A 0.9900 .
C12 H12B 0.9900 .
C13 N14 1.46(3) .
C13 H13A 0.9900 .
C13 H13B 0.9900 .
N14 C13 1.46(3) 7_665
N14 C13 1.46(3) 10_646
O1S H1SA 0.8500 .
O1S H1SB 0.8498 .
O2S H2SA 0.8499 .
O2S H2SB 0.8501 .
O3S H3SA 0.8500 .
O3S H3SB 0.8500 .
O4S H4SA 0.8500 .
O4S H4SB 0.8499 .

loop_
_geom_hbond_atom_site_label_D
_geom_hbond_atom_site_label_H
_geom_hbond_atom_site_label_A
_geom_hbond_distance_DH
_geom_hbond_distance_HA
_geom_hbond_distance_DA
_geom_hbond_angle_DHA
_geom_hbond_site_symmetry_A
N4 H4B O3S 0.92 1.87 2.75(2) 160.6 .
N4 H4A O3S 0.92 2.25 2.83(2) 120.5 7_665
N4 H4A Br1 0.92 2.75 3.425(17) 131.5 .
N11 H11A O2S 0.92 1.89 2.79(3) 165.4 .
N11 H11B O2S 0.92 2.11 2.92(2) 146.9 10_646
N11 H11B Br2 0.92 2.92 3.484(15) 121.2 .
O1S H1SA Br1 0.85 2.42 3.265(19) 179.6 .
O1S H1SB Br4 0.85 2.21 3.06(2) 179.8 4_457
O2S H2SA O4S 0.85 1.93 2.77(2) 167.3 .
O2S H2SB Br2 0.85 2.81 3.656(16) 179.5 .
O3S H3SA Br2 0.85 2.43 3.281(14) 179.8 .
O3S H3SB O1S 0.85 1.91 2.76(2) 179.0 10_646
O4S H4SA O1S 0.85 1.81 2.66(3) 179.1 .
O4S H4SB Br1 0.85 2.53 3.378(15) 179.6 6_456

loop_
_geom_torsion_atom_site_label_1
_geom_torsion_atom_site_label_2
_geom_torsion_atom_site_label_3
_geom_torsion_atom_site_label_4
_geom_torsion
_geom_torsion_site_symmetry_1
_geom_torsion_site_symmetry_4
C2 N1 C2 C3 166.9(17) 7_665 .
C2 N1 C2 C3 -74(3) 10_646 .
N1 C2 C3 N4 -66(2) . .
C2 C3 N4 C5 -162.6(16) . .
C3 N4 C5 C6 178.4(15) . .
N4 C5 C6 C7 -77(2) . .
N4 C5 C6 S1 98.8(17) . .
C9 S1 C6 C7 -0.9(14) . .
C9 S1 C6 C5 -177.4(13) . .
C5 C6 C7 C8 177.4(16) . .
S1 C6 C7 C8 1(2) . .
C6 C7 C8 C9 -1(2) . .
C7 C8 C9 C10 178.0(15) . .
C7 C8 C9 S1 0.3(17) . .
C6 S1 C9 C8 0.2(13) . .
C6 S1 C9 C10 -177.6(13) . .
C8 C9 C10 N11 90.3(19) . .
S1 C9 C10 N11 -92.1(16) . .
C9 C10 N11 C12 -169.8(16) . .
C10 N11 C12 C13 163.3(19) . .
N11 C12 C13 N14 52(3) . .
C12 C13 N14 C13 -171.0(18) . 7_665
C12 C13 N14 C13 74(3) . 10_646
